data_1557508
loop_
_publ_author_name
'Bloch, Witold M.'
'Babarao, Ravichandar'
'Schneider, Matthew L.'

_publ_section_title
;
 On/off porosity switching and post-assembly modifications of Cu4L4
 metal--organic polyhedra
;
_journal_issue 14
_journal_name_full 'Chemical Science'
_journal_page_first 3664
_journal_page_last 3671
_journal_paper_doi 10.1039/D0SC00070A
_journal_volume 11
_journal_year 2020
_chemical_formula_sum 'C116 H84 Cu4 N4 O24'
_chemical_formula_weight 2172.03
_space_group_crystal_system monoclinic
_space_group_IT_number 14
_space_group_name_Hall '-P 2ybc'
_space_group_name_H-M_alt 'P 1 21/c 1'
_atom_sites_solution_hydrogens geom
_audit_creation_method SHELXL-2018/3
_audit_update_record
;
2019-12-03 deposited with the CCDC.	2020-03-05 downloaded from the CCDC.
;
_cell_angle_alpha 90
_cell_angle_beta 110.611(4)
_cell_angle_gamma 90
_cell_formula_units_Z 2
_cell_length_a 14.0177(5)
_cell_length_b 28.7314(8)
_cell_length_c 17.0738(6)
_cell_measurement_reflns_used 9287
_cell_measurement_temperature 150(2)
_cell_measurement_theta_max 26.7830
_cell_measurement_theta_min 3.7500
_cell_volume 6436.3(4)
_computing_cell_refinement 'CrysAlisPro 1.171.38.46 (Rigaku OD, 2015)'
_computing_data_collection 'CrysAlisPro 1.171.38.46 (Rigaku OD, 2015)'
_computing_data_reduction 'CrysAlisPro 1.171.38.46 (Rigaku OD, 2015)'
_computing_molecular_graphics 'shelXle (Huebschle, 2014)'
_computing_publication_material 'CIFTAB (Sheldrick, 1997)'
_computing_structure_refinement 'SHELXL-2018/3 (Sheldrick, 2018)'
_computing_structure_solution 'SHELXT-2018/3 (Sheldrick, 2018)'
_diffrn_ambient_temperature 150(2)
_diffrn_detector_area_resol_mean 16.1695
_diffrn_measured_fraction_theta_full 0.997
_diffrn_measured_fraction_theta_max 0.869
_diffrn_measurement_device_type 'Xcalibur, Eos'
_diffrn_measurement_method '\w scans'
_diffrn_radiation_type MoK\a
_diffrn_radiation_wavelength 0.71073
_diffrn_reflns_av_R_equivalents 0.0539
_diffrn_reflns_av_unetI/netI 0.0616
_diffrn_reflns_Laue_measured_fraction_full 0.997
_diffrn_reflns_Laue_measured_fraction_max 0.869
_diffrn_reflns_limit_h_max 17
_diffrn_reflns_limit_h_min -17
_diffrn_reflns_limit_k_max 35
_diffrn_reflns_limit_k_min -37
_diffrn_reflns_limit_l_max 22
_diffrn_reflns_limit_l_min -21
_diffrn_reflns_number 57672
_diffrn_reflns_point_group_measured_fraction_full 0.997
_diffrn_reflns_point_group_measured_fraction_max 0.869
_diffrn_reflns_theta_full 25.242
_diffrn_reflns_theta_max 28.199
_diffrn_reflns_theta_min 3.328
_diffrn_source 'fine-focus sealed X-ray tube'
_exptl_absorpt_coefficient_mu 0.714
_exptl_absorpt_correction_T_max 1.00000
_exptl_absorpt_correction_T_min 0.80649
_exptl_absorpt_correction_type multi-scan
_exptl_crystal_colour blue
_exptl_crystal_density_diffrn 1.121
_exptl_crystal_description block
_exptl_crystal_F_000 2232
_exptl_crystal_recrystallization_method 'Re-crystallisation from solvent: DMA, ether'
_exptl_crystal_size_max 0.31
_exptl_crystal_size_mid 0.18
_exptl_crystal_size_min 0.08
_refine_diff_density_max 0.715
_refine_diff_density_min -0.376
_refine_diff_density_rms 0.075
_refine_ls_extinction_method none
_refine_ls_goodness_of_fit_ref 1.028
_refine_ls_hydrogen_treatment constr
_refine_ls_matrix_type full
_refine_ls_number_parameters 761
_refine_ls_number_reflns 13776
_refine_ls_number_restraints 648
_refine_ls_restrained_S_all 1.013
_refine_ls_R_factor_all 0.0879
_refine_ls_R_factor_gt 0.0550
_refine_ls_shift/su_max 0.002
_refine_ls_shift/su_mean 0.000
_refine_ls_structure_factor_coef Fsqd
_refine_ls_weighting_details 'w=1/[\s^2^(Fo^2^)+(0.0631P)^2^+8.2285P] where P=(Fo^2^+2Fc^2^)/3'
_refine_ls_weighting_scheme calc
_refine_ls_wR_factor_gt 0.1362
_refine_ls_wR_factor_ref 0.1518
_reflns_Friedel_coverage 0.000
_reflns_number_gt 9648
_reflns_number_total 13776
_reflns_threshold_expression 'I > 2\s(I)'
_cod_data_source_file d0sc00070a2.cif
_cod_data_source_block 1e
_cod_depositor_comments
;Adding full bibliography for 1557506--1557512.cif.

 Adding full bibliography for 1557506--1557512.cif.
;
_cod_original_sg_symbol_H-M 'P 21/c'
_cod_database_code 1557508
_shelx_shelxl_version_number 2018/3
_shelx_space_group_comment
;
The symmetry employed for this shelxl refinement is uniquely defined
by the following loop, which should always be used as a source of
symmetry information in preference to the above space-group names.
They are only intended as comments.
;
_platon_squeeze_void_probe_radius 1.20

loop_
_space_group_symop_operation_xyz
'x, y, z'
'-x, y+1/2, -z+1/2'
'-x, -y, -z'
'x, -y-1/2, z-1/2'

loop_
_atom_site_label
_atom_site_type_symbol
_atom_site_fract_x
_atom_site_fract_y
_atom_site_fract_z
_atom_site_U_iso_or_equiv
_atom_site_adp_type
_atom_site_occupancy
_atom_site_site_symmetry_order
_atom_site_calc_flag
_atom_site_refinement_flags_posn
_atom_site_refinement_flags_adp
_atom_site_refinement_flags_occupancy
_atom_site_disorder_assembly
_atom_site_disorder_group
Cu1 Cu 0.17190(3) 0.92066(2) 0.24927(2) 0.02493(11) Uani 1 1 d . U . . .
Cu2 Cu 0.25125(3) 0.87233(2) 0.38931(2) 0.02336(11) Uani 1 1 d . U . . .
C4 C 0.0016(7) 1.0279(3) 0.1958(6) 0.069(3) Uani 0.558(5) 1 d . U P . .
H4A^b H 0.073312 1.029952 0.206090 0.104 Uiso 0.558(5) 1 calc R U P A 2
H4B^b H -0.008895 1.015654 0.244467 0.104 Uiso 0.558(5) 1 calc R U P A 2
H4C^b H -0.028364 1.058316 0.183589 0.104 Uiso 0.558(5) 1 calc R U P A 2
O1_1 O -0.17805(18) 1.18029(8) -0.32089(14) 0.0323(5) Uani 1 1 d . U . . .
C1_1 C -0.1364(2) 1.17707(12) -0.2426(2) 0.0274(7) Uani 1 1 d . U . . .
O2_1 O -0.13054(19) 1.14124(8) -0.19974(14) 0.0361(6) Uani 1 1 d . U . . .
C2_1 C -0.0884(2) 1.22060(11) -0.1968(2) 0.0281(7) Uani 1 1 d . U . . .
O3_1 O 0.22377(17) 0.97402(7) 0.32213(15) 0.0314(5) Uani 1 1 d . U . . .
C3_1 C -0.0906(3) 1.26155(12) -0.2402(2) 0.0373(8) Uani 1 1 d . U . . .
H3_1 H -0.122927 1.262448 -0.298019 0.045 Uiso 1 1 calc R U . . .
O4_1 O 0.30857(17) 0.93256(7) 0.43723(14) 0.0301(5) Uani 1 1 d . U . . .
C4_1 C -0.0447(3) 1.30099(13) -0.1973(2) 0.0444(10) Uani 1 1 d . U . . .
H4_1 H -0.046930 1.328643 -0.226237 0.053 Uiso 1 1 calc R U . . .
O5_1 O 0.1933(2) 1.34431(10) 0.43557(18) 0.0598(9) Uani 1 1 d . U . . .
C5_1 C 0.0044(3) 1.29958(13) -0.1118(2) 0.0406(9) Uani 1 1 d . U . . .
H5_1 H 0.035904 1.326210 -0.083403 0.049 Uiso 1 1 calc R U . . .
C6_1 C 0.0072(3) 1.25866(12) -0.0680(2) 0.0335(8) Uani 1 1 d . U . . .
C7_1 C -0.0391(3) 1.21903(12) -0.1111(2) 0.0304(7) Uani 1 1 d . U . . .
H7_1 H -0.037015 1.191356 -0.082300 0.036 Uiso 1 1 calc R U . . .
C8_1 C 0.0555(3) 1.25710(12) 0.0222(2) 0.0369(8) Uani 1 1 d . U . . .
C9_1 C 0.0914(3) 1.25567(12) 0.0964(2) 0.0374(9) Uani 1 1 d . U . . .
C10_1 C 0.1326(3) 1.25555(12) 0.1861(2) 0.0336(8) Uani 1 1 d . U . . .
C11_1 C 0.1807(3) 1.21657(12) 0.2300(2) 0.0356(8) Uani 1 1 d . U . . .
H11_1 H 0.186666 1.189937 0.201123 0.043 Uiso 1 1 calc R U . . .
C12_1 C 0.2207(3) 1.21691(12) 0.3180(2) 0.0337(8) Uani 1 1 d . U . . .
C13_1 C 0.2112(3) 1.25693(12) 0.3607(2) 0.0335(8) Uani 1 1 d . U . . .
H13_1 H 0.237700 1.257571 0.418824 0.040 Uiso 1 1 calc R U . . .
C14_1 C 0.1625(3) 1.29557(12) 0.3168(2) 0.0333(8) Uani 1 1 d . U . . .
C15_1 C 0.1227(3) 1.29492(12) 0.2303(2) 0.0331(8) Uani 1 1 d . U . . .
H15_1 H 0.088969 1.321012 0.201307 0.040 Uiso 1 1 calc R U . . .
C16_1 C 0.1520(3) 1.33856(13) 0.3616(2) 0.0407(9) Uani 1 1 d . U . . .
H16_1 H 0.111156 1.362402 0.330506 0.049 Uiso 1 1 calc R U . . .
C17_1 C 0.2673(3) 1.17571(12) 0.3627(2) 0.0371(8) Uani 1 1 d . U . . .
C18_1 C 0.3035(3) 1.14069(12) 0.3989(2) 0.0367(8) Uani 1 1 d . U . . .
C19_1 C 0.3413(3) 1.09766(11) 0.4396(2) 0.0312(8) Uani 1 1 d . U . . .
C20_1 C 0.4208(3) 1.09596(12) 0.5166(2) 0.0347(8) Uani 1 1 d . U . . .
H20_1 H 0.454301 1.123127 0.540945 0.042 Uiso 1 1 calc R U . . .
C21_1 C 0.4497(3) 1.05370(12) 0.5566(2) 0.0359(8) Uani 1 1 d . U . . .
H21_1 H 0.501844 1.052787 0.608533 0.043 Uiso 1 1 calc R U . . .
C22_1 C 0.4024(3) 1.01273(12) 0.5207(2) 0.0331(8) Uani 1 1 d . U . . .
H22_1 H 0.421077 0.984636 0.549076 0.040 Uiso 1 1 calc R U . . .
C23_1 C 0.3268(2) 1.01398(11) 0.4418(2) 0.0272(7) Uani 1 1 d . U . . .
C24_1 C 0.2959(3) 1.05630(11) 0.4026(2) 0.0313(8) Uani 1 1 d . U . . .
H24_1 H 0.243837 1.057122 0.350576 0.038 Uiso 1 1 calc R U . . .
C25_1 C 0.2821(2) 0.96979(11) 0.3970(2) 0.0262(7) Uani 1 1 d . U . . .
O1_2 O 0.36191(17) 0.86092(8) 0.34595(14) 0.0315(5) Uani 1 1 d . U . . .
C1_2 C 0.3659(2) 0.88053(11) 0.2814(2) 0.0264(7) Uani 1 1 d . U . . .
O2_2 O 0.30552(18) 0.91125(8) 0.23957(15) 0.0335(6) Uani 1 1 d . U . . .
C2_2 C 0.4492(3) 0.86590(12) 0.2508(2) 0.0295(7) Uani 1 1 d . U . . .
O3_2 O -0.04777(17) 1.07867(8) -0.27813(15) 0.0333(5) Uani 1 1 d . U . . .
C3_2 C 0.5175(3) 0.83133(13) 0.2917(2) 0.0391(9) Uani 1 1 d . U . . .
H3_2 H 0.513136 0.817490 0.339615 0.047 Uiso 1 1 calc R U . . .
O4_2 O -0.12283(17) 1.11069(8) -0.40504(14) 0.0319(5) Uani 1 1 d . U . . .
C4_2 C 0.5921(3) 0.81755(15) 0.2610(3) 0.0488(10) Uani 1 1 d . U . . .
H4_2 H 0.637896 0.794303 0.288194 0.059 Uiso 1 1 calc R U . . .
O5_2 O 0.7801(2) 0.91914(13) -0.1615(2) 0.0732(10) Uani 1 1 d . U . . .
C5_2 C 0.5987(3) 0.83796(15) 0.1906(3) 0.0482(10) Uani 1 1 d . U . . .
H5_2 H 0.649750 0.828660 0.170934 0.058 Uiso 1 1 calc R U . . .
C6_2 C 0.5305(3) 0.87233(13) 0.1483(2) 0.0395(9) Uani 1 1 d . U . . .
C7_2 C 0.4563(3) 0.88640(12) 0.1800(2) 0.0335(8) Uani 1 1 d . U . . .
H7_2 H 0.410882 0.909896 0.153205 0.040 Uiso 1 1 calc R U . . .
C8_2 C 0.5384(3) 0.89431(14) 0.0752(3) 0.0437(9) Uani 1 1 d . U . . .
C9_2 C 0.5435(3) 0.91355(14) 0.0152(3) 0.0442(10) Uani 1 1 d . U . . .
C10_2 C 0.5466(3) 0.93706(14) -0.0575(2) 0.0405(9) Uani 1 1 d . U . . .
C11_2 C 0.4661(3) 0.96563(14) -0.1032(3) 0.0446(10) Uani 1 1 d . U . . .
H11_2 H 0.410205 0.968787 -0.086269 0.054 Uiso 1 1 calc R U . . .
C12_2 C 0.4672(3) 0.98956(14) -0.1737(2) 0.0409(9) Uani 1 1 d . U . . .
C13_2 C 0.5515(3) 0.98477(14) -0.1979(2) 0.0432(9) Uani 1 1 d . U . . .
H13_2 H 0.554111 1.001145 -0.244088 0.052 Uiso 1 1 calc R U . . .
C14_2 C 0.6317(3) 0.95584(14) -0.1540(2) 0.0418(9) Uani 1 1 d . U . . .
C15_2 C 0.6288(3) 0.93197(14) -0.0841(2) 0.0414(9) Uani 1 1 d . U . . .
H15_2 H 0.682390 0.912417 -0.054918 0.050 Uiso 1 1 calc R U . . .
C16_2 C 0.7173(3) 0.95061(17) -0.1845(3) 0.0540(11) Uani 1 1 d . U . . .
H16_2 H 0.723994 0.972140 -0.222937 0.065 Uiso 1 1 calc R U . . .
C17_2 C 0.3816(3) 1.01699(14) -0.2217(3) 0.0424(9) Uani 1 1 d . U . . .
C18_2 C 0.3097(3) 1.03927(13) -0.2631(2) 0.0388(9) Uani 1 1 d . U . . .
C19_2 C 0.2266(3) 1.06627(12) -0.3162(2) 0.0356(8) Uani 1 1 d . U . . .
C20_2 C 0.2393(3) 1.09239(14) -0.3808(3) 0.0446(10) Uani 1 1 d . U . . .
H20_2 H 0.302359 1.092928 -0.387396 0.054 Uiso 1 1 calc R U . . .
C21_2 C 0.1595(3) 1.11729(14) -0.4347(3) 0.0487(10) Uani 1 1 d . U . . .
H21_2 H 0.169000 1.134674 -0.477300 0.058 Uiso 1 1 calc R U . . .
C22_2 C 0.0651(3) 1.11666(12) -0.4259(2) 0.0371(9) Uani 1 1 d . U . . .
H22_2 H 0.010860 1.133079 -0.463111 0.045 Uiso 1 1 calc R U . . .
C23_2 C 0.0518(3) 1.09148(11) -0.3614(2) 0.0294(7) Uani 1 1 d . U . . .
C24_2 C 0.1330(3) 1.06658(11) -0.3063(2) 0.0307(8) Uani 1 1 d . U . . .
H24_2 H 0.124073 1.050056 -0.262535 0.037 Uiso 1 1 calc R U . . .
C25_2 C -0.0481(2) 1.09369(10) -0.3478(2) 0.0264(7) Uani 1 1 d . U . . .
O1_3 O 0.32746(18) 0.83628(9) 0.50163(15) 0.0380(6) Uani 1 1 d D U . . .
C2_3 C 0.3020(3) 0.80769(15) 0.5429(3) 0.0523(11) Uani 1 1 d D U . . .
C3_3 C 0.1963(3) 0.79057(19) 0.5177(3) 0.0769(16) Uani 1 1 d D U . . .
H3A_3 H 0.158507 0.800968 0.461887 0.115 Uiso 1 1 calc R U . . .
H3B_3 H 0.165193 0.802433 0.555460 0.115 Uiso 1 1 calc R U . . .
H3C_3 H 0.196477 0.757173 0.519205 0.115 Uiso 1 1 calc R U . . .
N1_3^a N 0.3623(13) 0.8008(8) 0.6226(9) 0.076(5) Uani 0.40(3) 1 d D U P B 1
C4_3^a C 0.4622(14) 0.8229(11) 0.6574(10) 0.091(8) Uani 0.40(3) 1 d D U P B 1
H4A_3^a H 0.474434 0.841366 0.615018 0.137 Uiso 0.40(3) 1 calc R U P B 1
H4B_3^a H 0.513942 0.799453 0.676776 0.137 Uiso 0.40(3) 1 calc R U P B 1
H4C_3^a H 0.463946 0.842573 0.703427 0.137 Uiso 0.40(3) 1 calc R U P B 1
C5_3^a C 0.331(2) 0.7696(12) 0.6769(15) 0.127(12) Uani 0.40(3) 1 d D U P B 1
H5A_3^a H 0.259930 0.774433 0.667786 0.191 Uiso 0.40(3) 1 calc R U P B 1
H5B_3^a H 0.370554 0.775955 0.734358 0.191 Uiso 0.40(3) 1 calc R U P B 1
H5C_3^a H 0.341246 0.737853 0.664144 0.191 Uiso 0.40(3) 1 calc R U P B 1
N1_3^b N 0.3738(8) 0.7842(6) 0.6038(10) 0.103(5) Uani 0.60(3) 1 d D U P B 2
C4_3^b C 0.4820(9) 0.7948(10) 0.6219(17) 0.140(11) Uani 0.60(3) 1 d D U P B 2
H4D_3^b H 0.509925 0.772991 0.593290 0.210 Uiso 0.60(3) 1 calc R U P B 2
H4E_3^b H 0.518275 0.792663 0.681105 0.210 Uiso 0.60(3) 1 calc R U P B 2
H4F_3^b H 0.488402 0.825795 0.603226 0.210 Uiso 0.60(3) 1 calc R U P B 2
C5_3^b C 0.3534(14) 0.7480(8) 0.6570(16) 0.144(10) Uani 0.60(3) 1 d D U P B 2
H5D_3^b H 0.282276 0.748323 0.649787 0.216 Uiso 0.60(3) 1 calc R U P B 2
H5E_3^b H 0.393177 0.754133 0.714581 0.216 Uiso 0.60(3) 1 calc R U P B 2
H5F_3^b H 0.371305 0.718119 0.641363 0.216 Uiso 0.60(3) 1 calc R U P B 2
O1_4^a O 0.1153(7) 0.9484(3) 0.1229(5) 0.043(2) Uani 0.442(5) 1 d D U P A 1
N1_4^a N 0.0856(7) 0.8988(3) 0.0122(5) 0.073(3) Uani 0.442(5) 1 d D U P A 1
C2_4^a C 0.0549(8) 0.9289(3) 0.0602(5) 0.053(3) Uani 0.442(5) 1 d D U P A 1
C3_4^a C -0.0586(10) 0.9377(9) 0.0292(14) 0.110(9) Uani 0.442(5) 1 d D U P A 1
H3A_4^a H -0.080353 0.949210 -0.027182 0.165 Uiso 0.442(5) 1 calc R U P A 1
H3B_4^a H -0.073886 0.960260 0.064464 0.165 Uiso 0.442(5) 1 calc R U P A 1
H3C_4^a H -0.093661 0.909144 0.030453 0.165 Uiso 0.442(5) 1 calc R U P A 1
C4_4^a C 0.1924(7) 0.8832(5) 0.0231(9) 0.093(5) Uani 0.442(5) 1 d D U P A 1
H4A_4^a H 0.193449 0.850048 0.017046 0.140 Uiso 0.442(5) 1 calc R U P A 1
H4B_4^a H 0.237948 0.891966 0.077714 0.140 Uiso 0.442(5) 1 calc R U P A 1
H4C_4^a H 0.213661 0.897821 -0.018665 0.140 Uiso 0.442(5) 1 calc R U P A 1
C5_4^a C 0.0202(13) 0.8737(4) -0.0629(7) 0.121(7) Uani 0.442(5) 1 d D U P A 1
H5A_4^a H 0.062051 0.856269 -0.086385 0.181 Uiso 0.442(5) 1 calc R U P A 1
H5B_4^a H -0.020287 0.895602 -0.103407 0.181 Uiso 0.442(5) 1 calc R U P A 1
H5C_4^a H -0.023845 0.852751 -0.047661 0.181 Uiso 0.442(5) 1 calc R U P A 1
O1_4^b O 0.1047(6) 0.9655(3) 0.1451(5) 0.0431(18) Uani 0.558(5) 1 d D U P A 2
N1_4^b N -0.0502(6) 0.9945(3) 0.1186(6) 0.094(3) Uani 0.558(5) 1 d D U P A 2
C2_4^b C 0.0120(6) 0.9657(3) 0.1041(5) 0.070(3) Uani 0.558(5) 1 d D U P A 2
C3_4^b C -0.0412(10) 0.9340(5) 0.0328(7) 0.090(6) Uani 0.558(5) 1 d D U P A 2
H3D_4^b H -0.036682 0.946550 -0.017891 0.135 Uiso 0.558(5) 1 calc R U P A 2
H3E_4^b H -0.111565 0.931194 0.027186 0.135 Uiso 0.558(5) 1 calc R U P A 2
H3F_4^b H -0.009651 0.903857 0.043191 0.135 Uiso 0.558(5) 1 calc R U P A 2
C5_4^b C -0.1638(7) 0.9983(5) 0.0746(9) 0.124(5) Uani 0.558(5) 1 d D U P A 2
H5D_4^b H -0.181694 0.986899 0.018367 0.187 Uiso 0.558(5) 1 calc R U P A 2
H5E_4^b H -0.184141 1.030239 0.073407 0.187 Uiso 0.558(5) 1 calc R U P A 2
H5F_4^b H -0.197860 0.980063 0.103938 0.187 Uiso 0.558(5) 1 calc R U P A 2

loop_
_atom_site_aniso_label
_atom_site_aniso_U_11
_atom_site_aniso_U_22
_atom_site_aniso_U_33
_atom_site_aniso_U_23
_atom_site_aniso_U_13
_atom_site_aniso_U_12
Cu1 0.0218(2) 0.0264(2) 0.0241(2) 0.00305(16) 0.00496(16) -0.00071(15)
Cu2 0.0208(2) 0.0248(2) 0.0223(2) 0.00177(15) 0.00480(16) 0.00001(15)
C4 0.064(6) 0.078(6) 0.069(6) 0.015(5) 0.029(5) 0.004(5)
O1_1 0.0338(14) 0.0326(13) 0.0279(13) -0.0029(10) 0.0075(11) -0.0049(10)
C1_1 0.0251(17) 0.0329(18) 0.0276(18) -0.0045(14) 0.0135(15) -0.0029(14)
O2_1 0.0457(16) 0.0345(13) 0.0253(12) -0.0046(10) 0.0090(11) -0.0083(11)
C2_1 0.0246(18) 0.0307(17) 0.0306(18) -0.0055(14) 0.0119(15) -0.0021(13)
O3_1 0.0274(13) 0.0260(12) 0.0348(14) 0.0008(10) 0.0036(11) -0.0003(9)
C3_1 0.042(2) 0.037(2) 0.0323(19) -0.0030(15) 0.0115(17) -0.0021(16)
O4_1 0.0259(13) 0.0266(12) 0.0329(13) -0.0004(10) 0.0041(10) -0.0019(9)
C4_1 0.056(3) 0.034(2) 0.042(2) 0.0004(17) 0.016(2) -0.0001(18)
O5_1 0.068(2) 0.0541(18) 0.0435(17) -0.0196(14) 0.0020(16) 0.0087(15)
C5_1 0.047(2) 0.034(2) 0.039(2) -0.0135(16) 0.0126(18) -0.0051(16)
C6_1 0.033(2) 0.038(2) 0.0300(19) -0.0088(15) 0.0109(16) 0.0007(15)
C7_1 0.0287(19) 0.0337(18) 0.0307(18) -0.0037(14) 0.0128(15) 0.0007(14)
C8_1 0.034(2) 0.035(2) 0.040(2) -0.0092(16) 0.0114(17) -0.0040(15)
C9_1 0.039(2) 0.034(2) 0.039(2) -0.0048(16) 0.0124(18) -0.0045(16)
C10_1 0.033(2) 0.0311(18) 0.0332(19) -0.0046(15) 0.0078(16) -0.0066(14)
C11_1 0.039(2) 0.0280(18) 0.040(2) -0.0059(15) 0.0136(17) -0.0047(15)
C12_1 0.0311(19) 0.0299(18) 0.038(2) -0.0029(15) 0.0102(16) -0.0064(14)
C13_1 0.0312(19) 0.0328(19) 0.0333(19) -0.0061(15) 0.0075(16) -0.0091(15)
C14_1 0.0303(19) 0.0297(18) 0.040(2) -0.0037(15) 0.0131(16) -0.0044(14)
C15_1 0.031(2) 0.0312(18) 0.0348(19) 0.0014(15) 0.0089(16) -0.0020(14)
C16_1 0.038(2) 0.038(2) 0.043(2) -0.0036(17) 0.0107(19) 0.0010(16)
C17_1 0.041(2) 0.0303(19) 0.038(2) -0.0066(16) 0.0108(17) -0.0082(16)
C18_1 0.040(2) 0.0311(19) 0.037(2) -0.0058(16) 0.0108(17) -0.0073(16)
C19_1 0.035(2) 0.0273(17) 0.0330(19) -0.0008(14) 0.0150(16) 0.0006(14)
C20_1 0.034(2) 0.0314(18) 0.038(2) -0.0088(15) 0.0126(17) -0.0067(15)
C21_1 0.0275(19) 0.040(2) 0.0337(19) -0.0054(16) 0.0030(16) -0.0010(15)
C22_1 0.0292(19) 0.0297(18) 0.039(2) 0.0027(15) 0.0110(16) 0.0018(14)
C23_1 0.0198(17) 0.0274(17) 0.0341(18) -0.0028(14) 0.0092(14) -0.0017(13)
C24_1 0.0266(18) 0.0321(18) 0.0345(19) -0.0026(15) 0.0100(15) -0.0012(14)
C25_1 0.0191(16) 0.0267(17) 0.0349(19) 0.0013(14) 0.0121(15) 0.0000(12)
O1_2 0.0283(13) 0.0408(14) 0.0270(12) 0.0045(10) 0.0115(10) 0.0016(10)
C1_2 0.0238(17) 0.0305(18) 0.0228(16) -0.0020(13) 0.0056(14) -0.0046(13)
O2_2 0.0314(14) 0.0383(14) 0.0343(13) 0.0068(10) 0.0160(11) 0.0028(10)
C2_2 0.0237(18) 0.0361(19) 0.0288(18) 0.0000(14) 0.0093(14) -0.0015(14)
O3_2 0.0223(12) 0.0370(13) 0.0400(14) 0.0060(11) 0.0102(11) 0.0012(10)
C3_2 0.038(2) 0.047(2) 0.034(2) 0.0081(17) 0.0145(17) 0.0035(17)
O4_2 0.0228(12) 0.0383(13) 0.0333(13) 0.0033(10) 0.0082(11) 0.0052(10)
C4_2 0.039(2) 0.058(3) 0.050(2) 0.013(2) 0.017(2) 0.0163(19)
O5_2 0.0474(19) 0.110(3) 0.074(2) 0.035(2) 0.0363(18) 0.0341(19)
C5_2 0.037(2) 0.065(3) 0.051(2) 0.007(2) 0.026(2) 0.0140(19)
C6_2 0.037(2) 0.048(2) 0.038(2) 0.0040(17) 0.0183(18) 0.0013(17)
C7_2 0.031(2) 0.038(2) 0.0321(19) 0.0046(15) 0.0114(16) 0.0030(15)
C8_2 0.037(2) 0.053(2) 0.050(2) 0.0058(19) 0.0272(19) 0.0057(18)
C9_2 0.041(2) 0.055(2) 0.044(2) 0.0072(19) 0.025(2) 0.0082(18)
C10_2 0.038(2) 0.051(2) 0.039(2) 0.0055(17) 0.0212(18) 0.0055(17)
C11_2 0.032(2) 0.056(2) 0.051(2) 0.0077(19) 0.0204(19) 0.0071(18)
C12_2 0.032(2) 0.047(2) 0.043(2) 0.0070(17) 0.0123(18) 0.0075(16)
C13_2 0.035(2) 0.054(2) 0.041(2) 0.0128(18) 0.0142(18) 0.0052(17)
C14_2 0.030(2) 0.058(2) 0.039(2) 0.0111(18) 0.0147(17) 0.0066(17)
C15_2 0.035(2) 0.054(2) 0.035(2) 0.0115(17) 0.0120(17) 0.0096(17)
C16_2 0.040(2) 0.080(3) 0.046(2) 0.019(2) 0.020(2) 0.011(2)
C17_2 0.033(2) 0.046(2) 0.048(2) 0.0049(18) 0.0137(19) 0.0025(17)
C18_2 0.028(2) 0.040(2) 0.049(2) 0.0036(17) 0.0152(18) 0.0005(16)
C19_2 0.0260(19) 0.0336(19) 0.046(2) -0.0002(16) 0.0109(17) 0.0007(14)
C20_2 0.027(2) 0.054(2) 0.059(3) 0.008(2) 0.0224(19) 0.0072(17)
C21_2 0.041(2) 0.054(2) 0.058(3) 0.019(2) 0.026(2) 0.0093(19)
C22_2 0.030(2) 0.037(2) 0.044(2) 0.0060(16) 0.0124(17) 0.0077(15)
C23_2 0.0256(18) 0.0221(16) 0.039(2) -0.0038(14) 0.0094(15) 0.0003(13)
C24_2 0.0274(19) 0.0249(17) 0.039(2) -0.0011(14) 0.0115(16) -0.0025(13)
C25_2 0.0251(18) 0.0181(15) 0.0360(19) -0.0037(13) 0.0107(15) -0.0038(12)
O1_3 0.0320(14) 0.0435(15) 0.0337(14) 0.0135(11) 0.0058(11) 0.0005(11)
C2_3 0.046(3) 0.063(3) 0.045(2) 0.020(2) 0.013(2) 0.009(2)
C3_3 0.051(3) 0.090(4) 0.089(4) 0.041(3) 0.024(3) 0.002(3)
N1_3^a 0.059(9) 0.115(13) 0.052(7) 0.034(8) 0.018(6) 0.004(8)
C4_3^a 0.066(11) 0.16(2) 0.038(8) 0.027(9) 0.011(7) -0.014(12)
C5_3^a 0.115(18) 0.17(2) 0.074(12) 0.090(15) 0.002(12) 0.016(16)
N1_3^b 0.049(5) 0.123(10) 0.117(9) 0.098(8) 0.006(6) -0.001(6)
C4_3^b 0.052(7) 0.21(2) 0.131(17) 0.112(15) -0.008(8) -0.019(9)
C5_3^b 0.080(9) 0.153(16) 0.191(18) 0.139(14) 0.038(10) 0.014(10)
O1_4^a 0.047(5) 0.042(6) 0.021(4) 0.007(3) -0.009(3) -0.018(4)
N1_4^a 0.090(8) 0.062(6) 0.045(5) 0.007(4) -0.004(5) -0.007(5)
C2_4^a 0.070(7) 0.049(6) 0.040(5) 0.014(4) 0.021(5) 0.000(5)
C3_4^a 0.075(14) 0.144(18) 0.118(18) -0.047(14) 0.043(13) 0.008(12)
C4_4^a 0.029(6) 0.123(12) 0.107(11) 0.035(9) -0.001(6) 0.014(6)
C5_4^a 0.184(18) 0.071(9) 0.063(9) 0.021(7) -0.011(10) -0.020(10)
O1_4^b 0.043(3) 0.041(4) 0.037(4) 0.008(3) 0.003(3) 0.000(3)
N1_4^b 0.054(5) 0.114(7) 0.121(8) 0.066(6) 0.038(5) 0.019(5)
C2_4^b 0.059(6) 0.081(6) 0.069(6) 0.041(5) 0.020(5) -0.002(5)
C3_4^b 0.065(8) 0.109(11) 0.055(8) 0.041(8) -0.032(6) -0.052(7)
C5_4^b 0.039(6) 0.149(12) 0.152(12) 0.049(10) -0.007(7) -0.006(7)

loop_
_atom_type_symbol
_atom_type_description
_atom_type_scat_dispersion_real
_atom_type_scat_dispersion_imag
_atom_type_scat_source
C C 0.0033 0.0016 'International Tables Vol C Tables 4.2.6.8 and 6.1.1.4'
H H 0.0000 0.0000 'International Tables Vol C Tables 4.2.6.8 and 6.1.1.4'
N N 0.0061 0.0033 'International Tables Vol C Tables 4.2.6.8 and 6.1.1.4'
O O 0.0106 0.0060 'International Tables Vol C Tables 4.2.6.8 and 6.1.1.4'
Cu Cu 0.3201 1.2651 'International Tables Vol C Tables 4.2.6.8 and 6.1.1.4'

loop_
_geom_angle_atom_site_label_1
_geom_angle_atom_site_label_2
_geom_angle_atom_site_label_3
_geom_angle
_geom_angle_site_symmetry_1
_geom_angle_site_symmetry_3
_geom_angle_publ_flag
O3_1 Cu1 O2_2 90.55(10) . . ?
O3_1 Cu1 O2_1_$1 166.91(10) . 3_575 ?
O2_2 Cu1 O2_1_$1 89.13(11) . 3_575 ?
O3_1 Cu1 O3_2_$1 89.81(10) . 3_575 ?
O2_2 Cu1 O3_2_$1 168.41(10) . 3_575 ?
O2_1 Cu1 O3_2_$1 87.91(10) 3_575 3_575 ?
O3_1 Cu1 O1_4^b 90.8(2) . . ?
O2_2 Cu1 O1_4^b 99.7(2) . . ?
O2_1 Cu1 O1_4^b 102.2(2) 3_575 . ?
O3_2 Cu1 O1_4^b 91.9(2) 3_575 . ?
O3_1 Cu1 O1_4^a 105.7(2) . . ?
O2_2 Cu1 O1_4^a 89.6(3) . . ?
O2_1 Cu1 O1_4^a 87.4(2) 3_575 . ?
O3_2 Cu1 O1_4^a 101.5(3) 3_575 . ?
O3_1 Cu1 Cu2 83.81(7) . . ?
O2_2 Cu1 Cu2 83.89(7) . . ?
O2_1 Cu1 Cu2 83.14(7) 3_575 . ?
O3_2 Cu1 Cu2 84.63(7) 3_575 . ?
O1_4^b Cu1 Cu2 173.57(19) . . ?
O1_4^a Cu1 Cu2 168.6(3) . . ?
O4_1 Cu2 O1_1_$1 168.12(9) . 3_575 ?
O4_1 Cu2 O1_2 92.43(10) . . ?
O1_1 Cu2 O1_2 87.93(10) 3_575 . ?
O4_1 Cu2 O4_2_$1 89.12(10) . 3_575 ?
O1_1 Cu2 O4_2_$1 87.74(10) 3_575 3_575 ?
O1_2 Cu2 O4_2_$1 166.09(9) . 3_575 ?
O4_1 Cu2 O1_3 92.98(10) . . ?
O1_1 Cu2 O1_3 98.86(10) 3_575 . ?
O1_2 Cu2 O1_3 92.65(10) . . ?
O4_2 Cu2 O1_3 101.08(10) 3_575 . ?
O4_1 Cu2 Cu1 83.92(7) . . ?
O1_1 Cu2 Cu1 84.33(7) 3_575 . ?
O1_2 Cu2 Cu1 83.32(7) . . ?
O4_2 Cu2 Cu1 83.10(7) 3_575 . ?
O1_3 Cu2 Cu1 174.79(7) . . ?
C1_1 O1_1 Cu2_$1 121.6(2) . 3_575 ?
O2_1 C1_1 O1_1 126.4(3) . . ?
O2_1 C1_1 C2_1 117.1(3) . . ?
O1_1 C1_1 C2_1 116.5(3) . . ?
C1_1 O2_1 Cu1_$1 123.0(2) . 3_575 ?
C7_1 C2_1 C3_1 120.2(3) . . ?
C7_1 C2_1 C1_1 119.3(3) . . ?
C3_1 C2_1 C1_1 120.4(3) . . ?
C25_1 O3_1 Cu1 122.4(2) . . ?
C4_1 C3_1 C2_1 119.7(3) . . ?
C25_1 O4_1 Cu2 121.7(2) . . ?
C5_1 C4_1 C3_1 120.3(4) . . ?
C4_1 C5_1 C6_1 120.4(3) . . ?
C7_1 C6_1 C5_1 119.3(3) . . ?
C7_1 C6_1 C8_1 119.7(3) . . ?
C5_1 C6_1 C8_1 120.9(3) . . ?
C2_1 C7_1 C6_1 120.1(3) . . ?
C9_1 C8_1 C6_1 177.4(4) . . ?
C8_1 C9_1 C10_1 177.8(4) . . ?
C11_1 C10_1 C15_1 119.1(3) . . ?
C11_1 C10_1 C9_1 121.1(3) . . ?
C15_1 C10_1 C9_1 119.8(3) . . ?
C10_1 C11_1 C12_1 120.5(3) . . ?
C13_1 C12_1 C11_1 119.3(3) . . ?
C13_1 C12_1 C17_1 120.8(3) . . ?
C11_1 C12_1 C17_1 119.9(3) . . ?
C14_1 C13_1 C12_1 120.1(3) . . ?
C13_1 C14_1 C15_1 120.4(3) . . ?
C13_1 C14_1 C16_1 120.7(3) . . ?
C15_1 C14_1 C16_1 119.0(3) . . ?
C14_1 C15_1 C10_1 120.6(3) . . ?
O5_1 C16_1 C14_1 123.8(4) . . ?
C18_1 C17_1 C12_1 178.1(4) . . ?
C17_1 C18_1 C19_1 176.8(4) . . ?
C24_1 C19_1 C20_1 119.0(3) . . ?
C24_1 C19_1 C18_1 119.1(3) . . ?
C20_1 C19_1 C18_1 121.8(3) . . ?
C21_1 C20_1 C19_1 119.7(3) . . ?
C20_1 C21_1 C22_1 121.2(3) . . ?
C21_1 C22_1 C23_1 119.3(3) . . ?
C24_1 C23_1 C22_1 119.6(3) . . ?
C24_1 C23_1 C25_1 119.6(3) . . ?
C22_1 C23_1 C25_1 120.7(3) . . ?
C23_1 C24_1 C19_1 121.1(3) . . ?
O4_1 C25_1 O3_1 126.9(3) . . ?
O4_1 C25_1 C23_1 116.9(3) . . ?
O3_1 C25_1 C23_1 116.2(3) . . ?
C1_2 O1_2 Cu2 122.7(2) . . ?
O1_2 C1_2 O2_2 125.7(3) . . ?
O1_2 C1_2 C2_2 117.5(3) . . ?
O2_2 C1_2 C2_2 116.8(3) . . ?
C1_2 O2_2 Cu1 121.5(2) . . ?
C7_2 C2_2 C3_2 120.0(3) . . ?
C7_2 C2_2 C1_2 119.4(3) . . ?
C3_2 C2_2 C1_2 120.6(3) . . ?
C25_2 O3_2 Cu1_$1 121.4(2) . 3_575 ?
C4_2 C3_2 C2_2 119.5(3) . . ?
C25_2 O4_2 Cu2_$1 122.9(2) . 3_575 ?
C5_2 C4_2 C3_2 120.3(4) . . ?
C4_2 C5_2 C6_2 120.9(4) . . ?
C5_2 C6_2 C7_2 118.5(3) . . ?
C5_2 C6_2 C8_2 121.0(4) . . ?
C7_2 C6_2 C8_2 120.5(3) . . ?
C2_2 C7_2 C6_2 120.7(3) . . ?
C9_2 C8_2 C6_2 178.1(4) . . ?
C8_2 C9_2 C10_2 178.4(4) . . ?
C15_2 C10_2 C11_2 118.8(4) . . ?
C15_2 C10_2 C9_2 121.2(4) . . ?
C11_2 C10_2 C9_2 120.0(4) . . ?
C12_2 C11_2 C10_2 121.5(4) . . ?
C13_2 C12_2 C11_2 118.6(3) . . ?
C13_2 C12_2 C17_2 121.0(4) . . ?
C11_2 C12_2 C17_2 120.4(4) . . ?
C14_2 C13_2 C12_2 120.8(4) . . ?
C13_2 C14_2 C15_2 119.7(4) . . ?
C13_2 C14_2 C16_2 118.5(4) . . ?
C15_2 C14_2 C16_2 121.8(4) . . ?
C10_2 C15_2 C14_2 120.6(4) . . ?
O5_2 C16_2 C14_2 122.9(4) . . ?
C18_2 C17_2 C12_2 178.6(5) . . ?
C17_2 C18_2 C19_2 176.6(4) . . ?
C24_2 C19_2 C20_2 118.9(3) . . ?
C24_2 C19_2 C18_2 121.6(3) . . ?
C20_2 C19_2 C18_2 119.5(3) . . ?
C21_2 C20_2 C19_2 120.6(4) . . ?
C20_2 C21_2 C22_2 120.3(4) . . ?
C23_2 C22_2 C21_2 119.7(3) . . ?
C22_2 C23_2 C24_2 120.0(3) . . ?
C22_2 C23_2 C25_2 119.7(3) . . ?
C24_2 C23_2 C25_2 120.2(3) . . ?
C19_2 C24_2 C23_2 120.4(3) . . ?
O4_2 C25_2 O3_2 126.3(3) . . ?
O4_2 C25_2 C23_2 117.7(3) . . ?
O3_2 C25_2 C23_2 115.9(3) . . ?
C2_3 O1_3 Cu2 134.5(3) . . ?
O1_3 C2_3 N1_3^a 118.7(9) . . ?
O1_3 C2_3 N1_3^b 119.6(6) . . ?
O1_3 C2_3 C3_3 121.8(4) . . ?
N1_3^a C2_3 C3_3 117.2(8) . . ?
N1_3^b C2_3 C3_3 117.4(6) . . ?
C2_3 N1_3^a C4_3^a 121.3(13) . . ?
C2_3 N1_3^a C5_3^a 120.7(14) . . ?
C4_3^a N1_3^a C5_3^a 118.0(14) . . ?
C2_3 N1_3^b C4_3^b 119.6(9) . . ?
C2_3 N1_3^b C5_3^b 125.1(10) . . ?
C4_3^b N1_3^b C5_3^b 115.3(10) . . ?
C2_4^a O1_4^a Cu1 126.3(7) . . ?
C2_4^a N1_4^a C5_4^a 127.0(11) . . ?
C2_4^a N1_4^a C4_4^a 128.7(9) . . ?
C5_4^a N1_4^a C4_4^a 104.3(10) . . ?
O1_4^a C2_4^a N1_4^a 122.8(10) . . ?
O1_4^a C2_4^a C3_4^a 122.8(11) . . ?
N1_4^a C2_4^a C3_4^a 114.4(10) . . ?
C2_4^b O1_4^b Cu1 122.8(7) . . ?
C2_4^b N1_4^b C5_4^b 128.2(11) . . ?
C2_4^b N1_4^b C4 114.0(7) . . ?
C5_4^b N1_4^b C4 117.8(9) . . ?
O1_4^b C2_4^b N1_4^b 122.7(9) . . ?
O1_4^b C2_4^b C3_4^b 125.6(10) . . ?
N1_4^b C2_4^b C3_4^b 111.8(9) . . ?

loop_
_geom_bond_atom_site_label_1
_geom_bond_atom_site_label_2
_geom_bond_distance
_geom_bond_site_symmetry_2
_geom_bond_publ_flag
Cu1 O3_1 1.947(2) . ?
Cu1 O2_2 1.956(2) . ?
Cu1 O2_1_$1 1.967(2) 3_575 ?
Cu1 O3_2_$1 1.968(2) 3_575 ?
Cu1 O1_4^b 2.129(8) . ?
Cu1 O1_4^a 2.172(9) . ?
Cu1 Cu2 2.6476(5) . ?
Cu2 O4_1 1.961(2) . ?
Cu2 O1_1_$1 1.965(2) 3_575 ?
Cu2 O1_2 1.967(2) . ?
Cu2 O4_2_$1 1.972(2) 3_575 ?
Cu2 O1_3 2.109(2) . ?
C4 N1_4^b 1.584(13) . ?
O1_1 C1_1 1.259(4) . ?
C1_1 O2_1 1.249(4) . ?
C1_1 C2_1 1.503(4) . ?
C2_1 C7_1 1.381(5) . ?
C2_1 C3_1 1.385(5) . ?
O3_1 C25_1 1.258(4) . ?
C3_1 C4_1 1.379(5) . ?
O4_1 C25_1 1.254(4) . ?
C4_1 C5_1 1.378(5) . ?
O5_1 C16_1 1.201(4) . ?
C5_1 C6_1 1.387(5) . ?
C6_1 C7_1 1.387(5) . ?
C6_1 C8_1 1.448(5) . ?
C8_1 C9_1 1.188(5) . ?
C9_1 C10_1 1.433(5) . ?
C10_1 C11_1 1.384(5) . ?
C10_1 C15_1 1.394(5) . ?
C11_1 C12_1 1.406(5) . ?
C12_1 C13_1 1.393(5) . ?
C12_1 C17_1 1.435(5) . ?
C13_1 C14_1 1.378(5) . ?
C14_1 C15_1 1.384(5) . ?
C14_1 C16_1 1.487(5) . ?
C17_1 C18_1 1.197(5) . ?
C18_1 C19_1 1.426(5) . ?
C19_1 C24_1 1.391(5) . ?
C19_1 C20_1 1.393(5) . ?
C20_1 C21_1 1.382(5) . ?
C21_1 C22_1 1.383(5) . ?
C22_1 C23_1 1.391(5) . ?
C23_1 C24_1 1.382(5) . ?
C23_1 C25_1 1.501(4) . ?
O1_2 C1_2 1.257(4) . ?
C1_2 O2_2 1.257(4) . ?
C1_2 C2_2 1.498(5) . ?
C2_2 C7_2 1.378(5) . ?
C2_2 C3_2 1.385(5) . ?
O3_2 C25_2 1.263(4) . ?
C3_2 C4_2 1.383(5) . ?
O4_2 C25_2 1.253(4) . ?
C4_2 C5_2 1.369(6) . ?
O5_2 C16_2 1.226(5) . ?
C5_2 C6_2 1.388(5) . ?
C6_2 C7_2 1.392(5) . ?
C6_2 C8_2 1.437(5) . ?
C8_2 C9_2 1.188(5) . ?
C9_2 C10_2 1.428(5) . ?
C10_2 C15_2 1.386(5) . ?
C10_2 C11_2 1.392(5) . ?
C11_2 C12_2 1.390(5) . ?
C12_2 C13_2 1.389(5) . ?
C12_2 C17_2 1.428(5) . ?
C13_2 C14_2 1.388(5) . ?
C14_2 C15_2 1.390(5) . ?
C14_2 C16_2 1.474(5) . ?
C17_2 C18_2 1.193(5) . ?
C18_2 C19_2 1.427(5) . ?
C19_2 C24_2 1.382(5) . ?
C19_2 C20_2 1.396(5) . ?
C20_2 C21_2 1.372(5) . ?
C21_2 C22_2 1.384(5) . ?
C22_2 C23_2 1.383(5) . ?
C23_2 C24_2 1.392(5) . ?
C23_2 C25_2 1.500(5) . ?
O1_3 C2_3 1.214(4) . ?
C2_3 N1_3^a 1.341(14) . ?
C2_3 N1_3^b 1.347(10) . ?
C2_3 C3_3 1.474(6) . ?
N1_3^a C4_3^a 1.461(14) . ?
N1_3^a C5_3^a 1.465(14) . ?
N1_3^b C4_3^b 1.469(11) . ?
N1_3^b C5_3^b 1.473(11) . ?
O1_4^a C2_4^a 1.240(10) . ?
N1_4^a C2_4^a 1.360(11) . ?
N1_4^a C5_4^a 1.477(11) . ?
N1_4^a C4_4^a 1.510(11) . ?
C2_4^a C3_4^a 1.511(11) . ?
O1_4^b C2_4^b 1.240(9) . ?
N1_4^b C2_4^b 1.289(11) . ?
N1_4^b C5_4^b 1.506(10) . ?
C2_4^b C3_4^b 1.492(11) . ?

loop_
_platon_squeeze_void_nr
_platon_squeeze_void_average_x
_platon_squeeze_void_average_y
_platon_squeeze_void_average_z
_platon_squeeze_void_volume
_platon_squeeze_void_count_electrons
_platon_squeeze_void_content
1 0.000 0.000 0.500 881 174 ' '
2 0.000 0.500 1.000 881 174 ' '
3 0.358 0.541 0.537 11 -1 ' '
4 0.358 0.959 0.037 11 -1 ' '
5 0.641 0.041 0.963 11 -1 ' '
6 0.641 0.459 0.463 11 -1 ' '
